data_4117800
loop_
_publ_author_name
'Bo Zheng'
'Xu-Dong Chen'
'Shao-Liang Zheng'
'R. H. Holm'

_publ_section_title
;
 Selenium as a Structural Surrogate of Sulfur: Template-Assisted Assembly
 of Five Types of Tungsten-Iron-Sulfur/Selenium Clusters and the
 Structural Fate of Chalcogenide Reactants
;
_journal_name_full 'Journal of the American Chemical Society'
_journal_page_first 6479
_journal_page_last 6490
_journal_paper_doi 10.1021/ja3010539
_journal_volume 134
_journal_year 2012
_chemical_formula_sum 'C30 H44 B2 Fe4 N12 S6 Se3 W2'
_chemical_formula_weight 1614.73
_chemical_name_systematic
; 
 ? 
;
_space_group_IT_number 15
_symmetry_cell_setting monoclinic
_symmetry_space_group_name_Hall '-C 2yc'
_symmetry_space_group_name_H-M 'C 1 2/c 1'
_atom_sites_solution_hydrogens geom
_atom_sites_solution_primary direct
_atom_sites_solution_secondary difmap
_audit_creation_method SHELXL-97
_cell_angle_alpha 90.00
_cell_angle_beta 111.003(2)
_cell_angle_gamma 90.00
_cell_formula_units_Z 8
_cell_length_a 28.845(5)
_cell_length_b 18.556(3)
_cell_length_c 27.418(5)
_cell_measurement_reflns_used 6790
_cell_measurement_temperature 100(1)
_cell_measurement_theta_max 24.0485
_cell_measurement_theta_min 2.2735
_cell_volume 13700(4)
_computing_cell_refinement 'SAINT 7.46A (Bruker-AXS, 2009)'
_computing_data_collection 'APEx2 v2009.3.0 (Bruker-AXS, 2009)'
_computing_data_reduction 'SAINT 7.46A (Bruker-AXS, 2009)'
_computing_molecular_graphics 'Bruker SHELXTL (Sheldrick, 2008)'
_computing_publication_material 'Bruker SHELXTL (Sheldrick, 2008)'
_computing_structure_refinement 'SHELXL-97 (Sheldrick, 2008)'
_computing_structure_solution 'SHELXS-97 (Sheldrick, 2008)'
_diffrn_ambient_temperature 100(1)
_diffrn_measured_fraction_theta_full 0.995
_diffrn_measured_fraction_theta_max 0.995
_diffrn_measurement_device_type
;
Bruker D8 goniometer with CCD area detector
;
_diffrn_measurement_method 'phi and omega scans'
_diffrn_radiation_monochromator graphite
_diffrn_radiation_source 'fine-focus sealed tube'
_diffrn_radiation_type MoK\a
_diffrn_radiation_wavelength 0.71073
_diffrn_reflns_av_R_equivalents 0.0710
_diffrn_reflns_av_sigmaI/netI 0.0744
_diffrn_reflns_limit_h_max 35
_diffrn_reflns_limit_h_min -35
_diffrn_reflns_limit_k_max 22
_diffrn_reflns_limit_k_min -22
_diffrn_reflns_limit_l_max 33
_diffrn_reflns_limit_l_min -32
_diffrn_reflns_number 55292
_diffrn_reflns_theta_full 25.68
_diffrn_reflns_theta_max 25.68
_diffrn_reflns_theta_min 1.51
_exptl_absorpt_coefficient_mu 5.974
_exptl_absorpt_correction_T_max 0.5106
_exptl_absorpt_correction_T_min 0.3057
_exptl_absorpt_correction_type multi-scan
_exptl_absorpt_process_details 'SADABS(Sheldrick, 2008)'
_exptl_crystal_colour black
_exptl_crystal_density_diffrn 1.566
_exptl_crystal_description block
_exptl_crystal_F_000 6144
_exptl_crystal_size_max 0.26
_exptl_crystal_size_mid 0.21
_exptl_crystal_size_min 0.13
_platon_squeeze_details
;
;
_refine_diff_density_max 1.456
_refine_diff_density_min -0.866
_refine_diff_density_rms 0.168
_refine_ls_extinction_method none
_refine_ls_goodness_of_fit_ref 1.037
_refine_ls_hydrogen_treatment constr
_refine_ls_matrix_type full
_refine_ls_number_parameters 710
_refine_ls_number_reflns 12955
_refine_ls_number_restraints 357
_refine_ls_restrained_S_all 1.033
_refine_ls_R_factor_all 0.0916
_refine_ls_R_factor_gt 0.0524
_refine_ls_shift/su_max 0.002
_refine_ls_shift/su_mean 0.000
_refine_ls_structure_factor_coef Fsqd
_refine_ls_weighting_details 'calc w=1/[\s^2^(Fo^2^)+(0.0766P)^2^+0.0000P] where P=(Fo^2^+2Fc^2^)/3'
_refine_ls_weighting_scheme calc
_refine_ls_wR_factor_gt 0.1407
_refine_ls_wR_factor_ref 0.1555
_reflns_number_gt 7363
_reflns_number_total 12955
_reflns_threshold_expression >2sigma(I)
_cod_data_source_file ja3010539_si_001_12.cif
_cod_data_source_block compound14
_cod_original_cell_volume 13701(4)
_cod_original_sg_symbol_H-M 'C 2/c'
_cod_database_code 4117800

loop_
_symmetry_equiv_pos_as_xyz
'x, y, z'
'-x, y, -z+1/2'
'x+1/2, y+1/2, z'
'-x+1/2, y+1/2, -z+1/2'
'-x, -y, -z'
'x, -y, z-1/2'
'-x+1/2, -y+1/2, -z'
'x+1/2, -y+1/2, z-1/2'

loop_
_atom_site_label
_atom_site_type_symbol
_atom_site_fract_x
_atom_site_fract_y
_atom_site_fract_z
_atom_site_U_iso_or_equiv
_atom_site_adp_type
_atom_site_occupancy
_atom_site_symmetry_multiplicity
_atom_site_calc_flag
_atom_site_refinement_flags
_atom_site_disorder_assembly
_atom_site_disorder_group
W1A W 0.75812(7) 0.59869(13) 0.33092(8) 0.0475(3) Uani 0.839(3) 1 d PD A 1
W2A W 0.61422(7) 0.37261(12) 0.45459(7) 0.0483(3) Uani 0.839(3) 1 d PD A 1
Se1A Se 0.62139(10) 0.4256(2) 0.28210(12) 0.0506(6) Uani 0.839(3) 1 d PD A 1
Se2A Se 0.73031(9) 0.42355(14) 0.40792(9) 0.0496(5) Uani 0.839(3) 1 d PD A 1
Se3A Se 0.73047(8) 0.57569(8) 0.49687(5) 0.0658(6) Uani 0.839(3) 1 d PD A 1
Fe1A Fe 0.69368(14) 0.4901(3) 0.32560(18) 0.0428(9) Uani 0.839(3) 1 d PD A 1
Fe2A Fe 0.73847(9) 0.55449(15) 0.41633(10) 0.0482(7) Uani 0.839(3) 1 d PD A 1
Fe3A Fe 0.68717(8) 0.47139(15) 0.46293(9) 0.0459(7) Uani 0.839(3) 1 d PD A 1
Fe4A Fe 0.64066(13) 0.4067(3) 0.37059(14) 0.0436(8) Uani 0.839(3) 1 d PD A 1
S1A S 0.7528(3) 0.4895(4) 0.2915(3) 0.0505(13) Uani 0.839(3) 1 d PD A 1
S2A S 0.81223(16) 0.5786(4) 0.41416(18) 0.0637(16) Uani 0.839(3) 1 d PD A 1
S3A S 0.68152(16) 0.6054(3) 0.34394(18) 0.0484(10) Uani 0.839(3) 1 d PD A 1
S4A S 0.62782(15) 0.2973(3) 0.3949(2) 0.0503(13) Uani 0.839(3) 1 d PD A 1
S5A S 0.6900(2) 0.3843(5) 0.5190(2) 0.0513(19) Uani 0.839(3) 1 d PD A 1
S6A S 0.60657(14) 0.4854(2) 0.41214(17) 0.0477(11) Uani 0.839(3) 1 d PD A 1
B2A B 0.5307(5) 0.3157(9) 0.5035(5) 0.0696(19) Uani 0.839(3) 1 d PDU A 1
H2A H 0.5053 0.2985 0.5179 0.084 Uiso 0.839(3) 1 calc PR A 1
B1A B 0.7954(6) 0.7329(9) 0.2688(6) 0.059(4) Uani 0.839(3) 1 d PD A 1
H1A H 0.8063 0.7725 0.2507 0.071 Uiso 0.839(3) 1 calc PR A 1
N1A N 0.8348(7) 0.6688(11) 0.2831(10) 0.051(2) Uani 0.839(3) 1 d PD A 1
N2A N 0.8279(6) 0.6112(9) 0.3130(9) 0.057(3) Uani 0.839(3) 1 d PD A 1
N3A N 0.7458(7) 0.7031(11) 0.2335(4) 0.045(4) Uani 0.839(3) 1 d PD A 1
N4A N 0.7201(5) 0.6502(8) 0.2487(4) 0.045(4) Uani 0.839(3) 1 d PD A 1
N5A N 0.7915(5) 0.7602(5) 0.3193(4) 0.045(4) Uani 0.839(3) 1 d PD A 1
N6A N 0.7665(10) 0.7178(7) 0.3452(6) 0.062(3) Uani 0.839(3) 1 d PD A 1
N7A N 0.5807(4) 0.4249(6) 0.5116(3) 0.0608(17) Uani 0.839(3) 1 d PDU A 1
N8A N 0.5473(4) 0.3875(6) 0.5257(4) 0.0662(16) Uani 0.839(3) 1 d PDU A 1
N9A N 0.6090(5) 0.2727(7) 0.4990(8) 0.0655(18) Uani 0.839(3) 1 d PDU A 1
N10A N 0.5727(4) 0.2627(6) 0.5195(4) 0.0684(17) Uani 0.839(3) 1 d PDU A 1
N11A N 0.5306(4) 0.3534(10) 0.4175(4) 0.063(5) Uani 0.839(3) 1 d PD A 1
N12A N 0.5058(5) 0.3192(11) 0.4443(4) 0.068(5) Uani 0.839(3) 1 d PD A 1
C1A C 0.8892(13) 0.7083(18) 0.2362(18) 0.092(5) Uani 0.839(3) 1 d PD A 1
H1AA H 0.8622 0.7106 0.2021 0.139 Uiso 0.839(3) 1 calc PR A 1
H1AB H 0.9194 0.6904 0.2318 0.139 Uiso 0.839(3) 1 calc PR A 1
H1AC H 0.8953 0.7566 0.2517 0.139 Uiso 0.839(3) 1 calc PR A 1
C2A C 0.8752(7) 0.6596(11) 0.2707(10) 0.070(3) Uani 0.839(3) 1 d PDU A 1
C3A C 0.8960(7) 0.5972(11) 0.2939(10) 0.074(3) Uani 0.839(3) 1 d PDU A 1
H3A H 0.9261 0.5775 0.2933 0.089 Uiso 0.839(3) 1 calc PR A 1
C4A C 0.8661(6) 0.5661(10) 0.3193(7) 0.077(3) Uani 0.839(3) 1 d PDU A 1
C5A C 0.8729(6) 0.4937(9) 0.3471(6) 0.093(4) Uani 0.839(3) 1 d PDU A 1
H5AA H 0.8783 0.5014 0.3840 0.139 Uiso 0.839(3) 1 calc PR A 1
H5AB H 0.9017 0.4688 0.3440 0.139 Uiso 0.839(3) 1 calc PR A 1
H5AC H 0.8431 0.4643 0.3310 0.139 Uiso 0.839(3) 1 calc PR A 1
C6A C 0.7404(11) 0.771(2) 0.1538(10) 0.083(7) Uani 0.839(3) 1 d PD A 1
H6AA H 0.7431 0.8181 0.1711 0.124 Uiso 0.839(3) 1 calc PR A 1
H6AB H 0.7172 0.7751 0.1176 0.124 Uiso 0.839(3) 1 calc PR A 1
H6AC H 0.7731 0.7566 0.1541 0.124 Uiso 0.839(3) 1 calc PR A 1
C7A C 0.7218(8) 0.7167(13) 0.1820(6) 0.057(3) Uani 0.839(3) 1 d PDU A 1
C8A C 0.6816(6) 0.6714(10) 0.1641(5) 0.057(4) Uani 0.839(3) 1 d PDU A 1
H8A H 0.6586 0.6686 0.1292 0.068 Uiso 0.839(3) 1 calc PR A 1
C9A C 0.6807(6) 0.6300(10) 0.2065(5) 0.055(3) Uani 0.839(3) 1 d PD A 1
C10A C 0.6434(6) 0.5748(10) 0.2065(5) 0.054(5) Uani 0.839(3) 1 d PD A 1
H10A H 0.6600 0.5284 0.2176 0.081 Uiso 0.839(3) 1 calc PR A 1
H10B H 0.6186 0.5702 0.1712 0.081 Uiso 0.839(3) 1 calc PR A 1
H10C H 0.6271 0.5894 0.2307 0.081 Uiso 0.839(3) 1 calc PR A 1
C11A C 0.8209(15) 0.8842(11) 0.3178(10) 0.063(3) Uani 0.839(3) 1 d PDU A 1
H11A H 0.8548 0.8693 0.3222 0.094 Uiso 0.839(3) 1 calc PR A 1
H11B H 0.8221 0.9289 0.3372 0.094 Uiso 0.839(3) 1 calc PR A 1
H11C H 0.8018 0.8922 0.2806 0.094 Uiso 0.839(3) 1 calc PR A 1
C12A C 0.7967(8) 0.8268(7) 0.3381(6) 0.060(2) Uani 0.839(3) 1 d PDU A 1
C13A C 0.7796(6) 0.8313(7) 0.3788(5) 0.063(2) Uani 0.839(3) 1 d PDU A 1
H13 H 0.7804 0.8721 0.4000 0.076 Uiso 0.839(3) 1 calc PR A 1
C14A C 0.7607(6) 0.7634(7) 0.3823(5) 0.067(2) Uani 0.839(3) 1 d PDU A 1
C15A C 0.7368(6) 0.7430(8) 0.4212(5) 0.077(3) Uani 0.839(3) 1 d PDU A 1
H15A H 0.7019 0.7301 0.4026 0.115 Uiso 0.839(3) 1 calc PR A 1
H15B H 0.7386 0.7839 0.4445 0.115 Uiso 0.839(3) 1 calc PR A 1
H15C H 0.7543 0.7017 0.4420 0.115 Uiso 0.839(3) 1 calc PR A 1
C16A C 0.6225(5) 0.5420(7) 0.5358(4) 0.058(2) Uani 0.839(3) 1 d PDU A 1
H16A H 0.6565 0.5233 0.5493 0.087 Uiso 0.839(3) 1 calc PR A 1
H16B H 0.6196 0.5822 0.5577 0.087 Uiso 0.839(3) 1 calc PR A 1
H16C H 0.6145 0.5588 0.4999 0.087 Uiso 0.839(3) 1 calc PR A 1
C17A C 0.5894(5) 0.4871(8) 0.5368(5) 0.0615(18) Uani 0.839(3) 1 d PDU A 1
C18A C 0.5580(5) 0.4941(8) 0.5670(5) 0.0649(18) Uani 0.839(3) 1 d PDU A 1
H18 H 0.5550 0.5335 0.5878 0.078 Uiso 0.839(3) 1 calc PR A 1
C19A C 0.5336(5) 0.4297(9) 0.5583(5) 0.0688(17) Uani 0.839(3) 1 d PDU A 1
C20A C 0.4957(5) 0.4025(9) 0.5830(6) 0.084(3) Uani 0.839(3) 1 d PDU A 1
H20A H 0.4638 0.3924 0.5552 0.125 Uiso 0.839(3) 1 calc PR A 1
H20B H 0.4911 0.4396 0.6063 0.125 Uiso 0.839(3) 1 calc PR A 1
H20C H 0.5083 0.3584 0.6030 0.125 Uiso 0.839(3) 1 calc PR A 1
C21A C 0.6874(4) 0.2074(8) 0.5020(7) 0.065(3) Uani 0.839(3) 1 d PDU A 1
H21A H 0.6774 0.2036 0.4639 0.098 Uiso 0.839(3) 1 calc PR A 1
H21B H 0.7047 0.1633 0.5183 0.098 Uiso 0.839(3) 1 calc PR A 1
H21C H 0.7095 0.2488 0.5145 0.098 Uiso 0.839(3) 1 calc PR A 1
C22A C 0.6426(5) 0.2170(7) 0.5159(6) 0.0682(19) Uani 0.839(3) 1 d PDU A 1
C23A C 0.6234(5) 0.1702(8) 0.5472(5) 0.073(2) Uani 0.839(3) 1 d PDU A 1
H23 H 0.6378 0.1267 0.5642 0.087 Uiso 0.839(3) 1 calc PR A 1
C24A C 0.5826(5) 0.2002(8) 0.5471(5) 0.0734(19) Uani 0.839(3) 1 d PDU A 1
C25A C 0.5497(5) 0.1706(9) 0.5736(6) 0.090(3) Uani 0.839(3) 1 d PDU A 1
H25A H 0.5439 0.2076 0.5963 0.135 Uiso 0.839(3) 1 calc PR A 1
H25B H 0.5657 0.1286 0.5946 0.135 Uiso 0.839(3) 1 calc PR A 1
H25C H 0.5179 0.1561 0.5472 0.135 Uiso 0.839(3) 1 calc PR A 1
C26A C 0.5117(6) 0.3807(13) 0.3222(6) 0.083(4) Uani 0.839(3) 1 d PDU A 1
H26A H 0.5178 0.4327 0.3266 0.124 Uiso 0.839(3) 1 calc PR A 1
H26B H 0.4838 0.3716 0.2896 0.124 Uiso 0.839(3) 1 calc PR A 1
H26C H 0.5415 0.3565 0.3210 0.124 Uiso 0.839(3) 1 calc PR A 1
C27A C 0.4999(6) 0.3530(13) 0.3658(6) 0.082(3) Uani 0.839(3) 1 d PDU A 1
C28A C 0.4549(6) 0.3244(13) 0.3628(6) 0.086(3) Uani 0.839(3) 1 d PDU A 1
H28 H 0.4258 0.3223 0.3324 0.103 Uiso 0.839(3) 1 calc PR A 1
C29A C 0.4592(5) 0.2996(9) 0.4107(5) 0.087(3) Uani 0.839(3) 1 d PDU A 1
C30A C 0.4218(5) 0.2646(9) 0.4304(6) 0.095(4) Uani 0.839(3) 1 d PDU A 1
H30A H 0.4362 0.2210 0.4500 0.143 Uiso 0.839(3) 1 calc PR A 1
H30B H 0.3919 0.2520 0.4006 0.143 Uiso 0.839(3) 1 calc PR A 1
H30C H 0.4130 0.2984 0.4532 0.143 Uiso 0.839(3) 1 calc PR A 1
W1B W 0.7488(4) 0.6040(8) 0.3332(5) 0.0475(3) Uani 0.161(3) 1 d PD A 2
W2B W 0.6053(4) 0.3725(7) 0.4598(4) 0.0483(3) Uani 0.161(3) 1 d PD A 2
Se1B Se 0.6100(7) 0.4213(14) 0.2859(7) 0.0506(6) Uani 0.161(3) 1 d PD A 2
Se2B Se 0.7192(6) 0.4348(9) 0.4126(6) 0.0496(5) Uani 0.161(3) 1 d PD A 2
Se3B Se 0.6967(4) 0.5940(5) 0.4839(3) 0.0658(6) Uani 0.161(3) 1 d PD A 2
Fe1B Fe 0.6831(9) 0.4885(17) 0.3284(10) 0.0428(9) Uani 0.161(3) 1 d PD A 2
Fe2B Fe 0.7216(6) 0.5658(10) 0.4135(6) 0.0482(7) Uani 0.161(3) 1 d PD A 2
Fe3B Fe 0.6684(5) 0.4746(9) 0.4608(6) 0.0459(7) Uani 0.161(3) 1 d PD A 2
Fe4B Fe 0.6299(9) 0.4053(17) 0.3751(9) 0.0436(8) Uani 0.161(3) 1 d PD A 2
S1B S 0.7451(18) 0.489(2) 0.2995(19) 0.0505(13) Uani 0.161(3) 1 d PD A 2
S2B S 0.7985(10) 0.591(3) 0.4191(11) 0.0637(16) Uani 0.161(3) 1 d PD A 2
S4B S 0.6122(12) 0.2964(17) 0.3984(13) 0.0503(13) Uani 0.161(3) 1 d PD A 2
S5B S 0.6814(16) 0.390(3) 0.5230(12) 0.0513(19) Uani 0.161(3) 1 d PD A 2
S6B S 0.5899(10) 0.4752(16) 0.4073(11) 0.0477(11) Uani 0.161(3) 1 d PD A 2
S3B S 0.6682(10) 0.608(2) 0.3355(12) 0.0484(10) Uani 0.161(3) 1 d PD A 2
B2B B 0.5306(14) 0.2896(18) 0.4927(16) 0.0696(19) Uani 0.161(3) 1 d PD A 2
H2B H 0.5063 0.2641 0.5052 0.084 Uiso 0.161(3) 1 calc PR A 2
B1B B 0.790(3) 0.739(3) 0.268(2) 0.059(4) Uani 0.161(3) 1 d PD A 2
H1B H 0.8013 0.7770 0.2491 0.071 Uiso 0.161(3) 1 calc PR A 2
N1B N 0.828(4) 0.673(5) 0.284(6) 0.051(2) Uani 0.161(3) 1 d PD A 2
N2B N 0.821(3) 0.620(5) 0.318(5) 0.057(3) Uani 0.161(3) 1 d PD A 2
N3B N 0.748(3) 0.694(6) 0.230(2) 0.045(4) Uani 0.161(3) 1 d PD A 2
N4B N 0.726(3) 0.637(5) 0.2458(17) 0.045(4) Uani 0.161(3) 1 d PD A 2
N5B N 0.779(4) 0.769(2) 0.314(2) 0.045(4) Uani 0.161(3) 1 d PD A 2
N6B N 0.768(5) 0.721(3) 0.349(3) 0.062(3) Uani 0.161(3) 1 d PD A 2
N7B N 0.5608(16) 0.4142(18) 0.5052(16) 0.0608(17) Uani 0.161(3) 1 d PD A 2
N8B N 0.5412(19) 0.3568(18) 0.5232(18) 0.0662(16) Uani 0.161(3) 1 d PD A 2
N9B N 0.6149(19) 0.262(3) 0.498(4) 0.0655(18) Uani 0.161(3) 1 d PD A 2
N10B N 0.5721(14) 0.2365(17) 0.503(2) 0.0684(17) Uani 0.161(3) 1 d PD A 2
N11B N 0.5282(17) 0.336(6) 0.4079(17) 0.063(5) Uani 0.161(3) 1 d PD A 2
N12B N 0.501(2) 0.304(7) 0.4353(19) 0.068(5) Uani 0.161(3) 1 d PD A 2
C1B C 0.886(6) 0.709(9) 0.241(10) 0.092(5) Uani 0.161(3) 1 d PD A 2
H1BA H 0.8650 0.7066 0.2043 0.139 Uiso 0.161(3) 1 calc PR A 2
H1BB H 0.9203 0.6946 0.2450 0.139 Uiso 0.161(3) 1 calc PR A 2
H1BC H 0.8866 0.7577 0.2544 0.139 Uiso 0.161(3) 1 calc PR A 2
C2B C 0.868(3) 0.659(5) 0.271(5) 0.070(3) Uani 0.161(3) 1 d PD A 2
C3B C 0.886(4) 0.596(5) 0.295(5) 0.074(3) Uani 0.161(3) 1 d PD A 2
H3B H 0.9129 0.5699 0.2908 0.089 Uiso 0.161(3) 1 calc PR A 2
C4B C 0.859(2) 0.574(4) 0.326(3) 0.077(3) Uani 0.161(3) 1 d PD A 2
C5B C 0.872(3) 0.514(4) 0.367(3) 0.093(4) Uani 0.161(3) 1 d PD A 2
H5BA H 0.8699 0.5330 0.3998 0.139 Uiso 0.161(3) 1 calc PR A 2
H5BB H 0.9061 0.4974 0.3739 0.139 Uiso 0.161(3) 1 calc PR A 2
H5BC H 0.8489 0.4741 0.3546 0.139 Uiso 0.161(3) 1 calc PR A 2
C6B C 0.732(6) 0.774(12) 0.154(5) 0.083(7) Uani 0.161(3) 1 d PD A 2
H6BA H 0.7377 0.8201 0.1724 0.124 Uiso 0.161(3) 1 calc PR A 2
H6BB H 0.7065 0.7800 0.1190 0.124 Uiso 0.161(3) 1 calc PR A 2
H6BC H 0.7635 0.7592 0.1495 0.124 Uiso 0.161(3) 1 calc PR A 2
C7B C 0.717(4) 0.719(6) 0.183(3) 0.057(3) Uani 0.161(3) 1 d PD A 2
C8B C 0.674(3) 0.680(5) 0.171(2) 0.057(4) Uani 0.161(3) 1 d PD A 2
H8B H 0.6452 0.6852 0.1396 0.068 Uiso 0.161(3) 1 calc PR A 2
C9B C 0.679(3) 0.631(4) 0.2111(18) 0.055(3) Uani 0.161(3) 1 d PD A 2
C10B C 0.640(3) 0.585(6) 0.219(3) 0.054(5) Uani 0.161(3) 1 d PD A 2
H10D H 0.6518 0.5361 0.2271 0.081 Uiso 0.161(3) 1 calc PR A 2
H10E H 0.6102 0.5853 0.1864 0.081 Uiso 0.161(3) 1 calc PR A 2
H10F H 0.6306 0.6051 0.2473 0.081 Uiso 0.161(3) 1 calc PR A 2
C11B C 0.820(7) 0.886(5) 0.317(5) 0.063(3) Uani 0.161(3) 1 d PD A 2
H11D H 0.8503 0.8660 0.3141 0.094 Uiso 0.161(3) 1 calc PR A 2
H11E H 0.8285 0.9281 0.3402 0.094 Uiso 0.161(3) 1 calc PR A 2
H11F H 0.7972 0.9006 0.2823 0.094 Uiso 0.161(3) 1 calc PR A 2
C12B C 0.796(3) 0.831(2) 0.339(3) 0.060(2) Uani 0.161(3) 1 d PD A 2
C13B C 0.791(3) 0.830(2) 0.387(2) 0.063(2) Uani 0.161(3) 1 d PD A 2
H13A H 0.7966 0.8694 0.4109 0.076 Uiso 0.161(3) 1 calc PR A 2
C14B C 0.776(2) 0.761(2) 0.393(2) 0.067(2) Uani 0.161(3) 1 d PD A 2
C15B C 0.764(3) 0.736(4) 0.440(2) 0.077(3) Uani 0.161(3) 1 d PD A 2
H15D H 0.7301 0.7184 0.4290 0.115 Uiso 0.161(3) 1 calc PR A 2
H15E H 0.7691 0.7757 0.4648 0.115 Uiso 0.161(3) 1 calc PR A 2
H15F H 0.7871 0.6963 0.4574 0.115 Uiso 0.161(3) 1 calc PR A 2
C16B C 0.591(2) 0.533(2) 0.542(2) 0.058(2) Uani 0.161(3) 1 d PD A 2
H16D H 0.6260 0.5231 0.5480 0.087 Uiso 0.161(3) 1 calc PR A 2
H16E H 0.5888 0.5615 0.5713 0.087 Uiso 0.161(3) 1 calc PR A 2
H16F H 0.5765 0.5610 0.5096 0.087 Uiso 0.161(3) 1 calc PR A 2
C17B C 0.5651(17) 0.468(2) 0.5379(16) 0.0615(18) Uani 0.161(3) 1 d PD A 2
C18B C 0.536(2) 0.454(2) 0.5701(17) 0.0649(18) Uani 0.161(3) 1 d PD A 2
H18A H 0.5301 0.4843 0.5950 0.078 Uiso 0.161(3) 1 calc PR A 2
C19B C 0.5202(14) 0.385(2) 0.5557(14) 0.0688(17) Uani 0.161(3) 1 d PD A 2
C20B C 0.4774(19) 0.345(3) 0.567(2) 0.084(3) Uani 0.161(3) 1 d PD A 2
H20D H 0.4490 0.3391 0.5341 0.125 Uiso 0.161(3) 1 calc PR A 2
H20E H 0.4672 0.3730 0.5915 0.125 Uiso 0.161(3) 1 calc PR A 2
H20F H 0.4891 0.2974 0.5818 0.125 Uiso 0.161(3) 1 calc PR A 2
C21B C 0.6999(17) 0.211(3) 0.510(4) 0.065(3) Uani 0.161(3) 1 d PD A 2
H21D H 0.7011 0.2261 0.4759 0.098 Uiso 0.161(3) 1 calc PR A 2
H21E H 0.7161 0.1639 0.5192 0.098 Uiso 0.161(3) 1 calc PR A 2
H21F H 0.7171 0.2464 0.5364 0.098 Uiso 0.161(3) 1 calc PR A 2
C22B C 0.6474(16) 0.205(2) 0.506(3) 0.0682(19) Uani 0.161(3) 1 d PD A 2
C24B C 0.5813(14) 0.1682(17) 0.5216(19) 0.0734(19) Uani 0.161(3) 1 d PD A 2
C23B C 0.6247(15) 0.1452(19) 0.524(2) 0.073(2) Uani 0.161(3) 1 d PD A 2
H23A H 0.6387 0.0990 0.5346 0.087 Uiso 0.161(3) 1 calc PR A 2
C25B C 0.5441(19) 0.124(2) 0.535(3) 0.090(3) Uani 0.161(3) 1 d PD A 2
H25D H 0.5331 0.1505 0.5594 0.135 Uiso 0.161(3) 1 calc PR A 2
H25E H 0.5592 0.0783 0.5501 0.135 Uiso 0.161(3) 1 calc PR A 2
H25F H 0.5155 0.1146 0.5026 0.135 Uiso 0.161(3) 1 calc PR A 2
C26B C 0.502(3) 0.394(7) 0.319(3) 0.083(4) Uani 0.161(3) 1 d PD A 2
H26D H 0.5288 0.4285 0.3331 0.124 Uiso 0.161(3) 1 calc PR A 2
H26E H 0.4715 0.4190 0.2972 0.124 Uiso 0.161(3) 1 calc PR A 2
H26F H 0.5110 0.3583 0.2973 0.124 Uiso 0.161(3) 1 calc PR A 2
C27B C 0.493(2) 0.357(6) 0.361(2) 0.082(3) Uani 0.161(3) 1 d PD A 2
C28B C 0.450(2) 0.318(6) 0.354(2) 0.086(3) Uani 0.161(3) 1 d PD A 2
H28A H 0.4214 0.3171 0.3236 0.103 Uiso 0.161(3) 1 calc PR A 2
C29B C 0.4566(14) 0.281(4) 0.3990(17) 0.087(3) Uani 0.161(3) 1 d PD A 2
C30B C 0.422(2) 0.231(5) 0.414(3) 0.095(4) Uani 0.161(3) 1 d PD A 2
H30D H 0.4367 0.1822 0.4192 0.143 Uiso 0.161(3) 1 calc PR A 2
H30E H 0.3899 0.2297 0.3854 0.143 Uiso 0.161(3) 1 calc PR A 2
H30F H 0.4186 0.2478 0.4458 0.143 Uiso 0.161(3) 1 calc PR A 2

loop_
_atom_site_aniso_label
_atom_site_aniso_U_11
_atom_site_aniso_U_22
_atom_site_aniso_U_33
_atom_site_aniso_U_23
_atom_site_aniso_U_13
_atom_site_aniso_U_12
W1A 0.0633(9) 0.0446(5) 0.0259(3) -0.0008(3) 0.0056(5) 0.0038(6)
W2A 0.0565(8) 0.0496(3) 0.0257(5) 0.0101(3) -0.0012(3) 0.0026(5)
Se1A 0.0596(17) 0.0580(9) 0.0238(7) -0.0046(6) 0.0021(8) -0.0079(13)
Se2A 0.0610(14) 0.0460(12) 0.0289(7) 0.0014(7) 0.0003(7) 0.0105(8)
Se3A 0.1004(16) 0.0610(9) 0.0313(6) -0.0169(6) 0.0178(8) -0.0270(10)
Fe1A 0.054(2) 0.0416(9) 0.0228(8) -0.0020(7) 0.0024(12) 0.0001(15)
Fe2A 0.0641(19) 0.0452(14) 0.0247(7) -0.0027(8) 0.0029(12) -0.0031(12)
Fe3A 0.0605(17) 0.0419(9) 0.0225(7) -0.0007(6) -0.0006(12) -0.0035(14)
Fe4A 0.056(2) 0.0399(9) 0.0239(10) 0.0005(8) 0.0010(10) 0.0002(15)
S1A 0.070(4) 0.0443(16) 0.033(3) 0.0002(16) 0.0138(15) 0.0133(18)
S2A 0.067(3) 0.074(4) 0.0323(17) 0.0088(18) -0.0039(18) -0.013(3)
S3A 0.066(3) 0.0427(16) 0.028(2) -0.0040(16) 0.007(2) 0.006(2)
S4A 0.059(4) 0.0400(15) 0.0347(15) 0.0001(12) -0.004(2) -0.004(2)
S5A 0.062(3) 0.052(2) 0.0252(15) 0.0061(15) -0.0023(17) -0.003(2)
S6A 0.066(3) 0.040(2) 0.0246(15) 0.0035(14) 0.001(2) 0.003(2)
B2A 0.062(3) 0.080(4) 0.047(3) 0.026(3) -0.003(3) 0.005(3)
B1A 0.094(11) 0.059(9) 0.027(6) -0.007(5) 0.022(6) -0.008(8)
N1A 0.064(8) 0.050(6) 0.037(4) 0.010(4) 0.014(6) 0.011(5)
N2A 0.062(7) 0.048(7) 0.050(7) 0.012(6) 0.008(5) 0.015(5)
N3A 0.058(5) 0.052(8) 0.022(4) 0.005(4) 0.012(4) 0.004(5)
N4A 0.055(6) 0.049(8) 0.024(4) -0.011(4) 0.005(4) 0.010(6)
N5A 0.061(10) 0.040(5) 0.027(5) 0.006(4) 0.008(5) 0.014(5)
N6A 0.103(7) 0.053(6) 0.036(5) -0.009(4) 0.029(5) 0.001(5)
N7A 0.054(4) 0.078(4) 0.036(3) 0.019(3) -0.002(3) 0.013(3)
N8A 0.058(3) 0.083(4) 0.044(3) 0.021(3) 0.000(3) 0.010(3)
N9A 0.056(3) 0.066(4) 0.049(3) 0.023(3) -0.011(3) -0.003(3)
N10A 0.059(3) 0.072(3) 0.050(3) 0.029(3) -0.009(3) -0.001(3)
N11A 0.040(5) 0.087(12) 0.039(6) 0.015(7) -0.012(4) -0.006(5)
N12A 0.042(6) 0.080(13) 0.061(7) 0.026(8) -0.007(5) -0.013(5)
C1A 0.109(12) 0.098(11) 0.096(14) 0.049(9) 0.068(9) 0.019(9)
C2A 0.070(7) 0.075(6) 0.066(5) 0.013(4) 0.027(5) 0.027(5)
C3A 0.074(7) 0.078(5) 0.070(5) 0.015(4) 0.025(5) 0.028(5)
C4A 0.076(6) 0.079(6) 0.073(6) 0.022(4) 0.023(5) 0.026(5)
C5A 0.089(7) 0.088(7) 0.091(8) 0.037(6) 0.020(7) 0.031(6)
C6A 0.122(15) 0.067(9) 0.044(6) 0.016(6) 0.010(8) 0.001(11)
C7A 0.074(7) 0.064(6) 0.025(4) 0.004(4) 0.006(4) 0.010(5)
C8A 0.073(7) 0.064(7) 0.022(4) 0.004(4) 0.003(4) 0.011(5)
C9A 0.071(7) 0.046(6) 0.038(6) -0.002(5) 0.007(5) 0.020(6)
C10A 0.067(8) 0.053(10) 0.028(8) 0.004(7) -0.001(6) 0.007(7)
C11A 0.084(6) 0.062(6) 0.037(4) 0.001(4) 0.014(4) -0.007(5)
C12A 0.093(6) 0.052(4) 0.030(4) -0.003(3) 0.015(3) -0.006(4)
C13A 0.099(6) 0.055(4) 0.033(4) -0.007(3) 0.019(4) -0.010(4)
C14A 0.105(7) 0.058(4) 0.037(5) -0.011(4) 0.023(4) -0.015(4)
C15A 0.118(9) 0.064(6) 0.057(6) -0.023(5) 0.041(5) -0.026(7)
C16A 0.061(6) 0.075(6) 0.032(5) 0.005(5) 0.009(4) 0.017(4)
C17A 0.057(4) 0.080(4) 0.036(3) 0.017(3) 0.003(3) 0.017(3)
C18A 0.057(4) 0.086(4) 0.042(3) 0.019(3) 0.005(3) 0.019(3)
C19A 0.057(4) 0.089(4) 0.048(3) 0.022(3) 0.004(3) 0.015(3)
C20A 0.062(6) 0.106(7) 0.079(6) 0.020(6) 0.020(4) 0.013(5)
C21A 0.074(6) 0.055(6) 0.044(6) 0.014(5) -0.007(5) 0.005(5)
C22A 0.061(3) 0.064(4) 0.052(4) 0.023(3) -0.013(3) -0.002(3)
C23A 0.065(4) 0.069(4) 0.056(4) 0.028(3) -0.012(3) -0.002(3)
C24A 0.064(3) 0.073(4) 0.058(4) 0.032(3) -0.009(3) -0.003(3)
C25A 0.082(6) 0.095(7) 0.076(7) 0.042(5) 0.006(5) -0.003(6)
C26A 0.070(7) 0.100(9) 0.043(5) 0.016(5) -0.024(5) -0.002(7)
C27A 0.066(5) 0.094(6) 0.054(4) 0.021(5) -0.020(4) -0.001(5)
C28A 0.065(5) 0.095(6) 0.062(5) 0.020(5) -0.020(4) -0.002(4)
C29A 0.065(5) 0.095(7) 0.068(5) 0.023(5) -0.017(4) -0.006(5)
C30A 0.067(6) 0.100(9) 0.083(7) 0.029(7) -0.017(5) -0.013(7)
W1B 0.0633(9) 0.0446(5) 0.0259(3) -0.0008(3) 0.0056(5) 0.0038(6)
W2B 0.0565(8) 0.0496(3) 0.0257(5) 0.0101(3) -0.0012(3) 0.0026(5)
Se1B 0.0596(17) 0.0580(9) 0.0238(7) -0.0046(6) 0.0021(8) -0.0079(13)
Se2B 0.0610(14) 0.0460(12) 0.0289(7) 0.0014(7) 0.0003(7) 0.0105(8)
Se3B 0.1004(16) 0.0610(9) 0.0313(6) -0.0169(6) 0.0178(8) -0.0270(10)
Fe1B 0.054(2) 0.0416(9) 0.0228(8) -0.0020(7) 0.0024(12) 0.0001(15)
Fe2B 0.0641(19) 0.0452(14) 0.0247(7) -0.0027(8) 0.0029(12) -0.0031(12)
Fe3B 0.0605(17) 0.0419(9) 0.0225(7) -0.0007(6) -0.0006(12) -0.0035(14)
Fe4B 0.056(2) 0.0399(9) 0.0239(10) 0.0005(8) 0.0010(10) 0.0002(15)
S1B 0.070(4) 0.0443(16) 0.033(3) 0.0002(16) 0.0138(15) 0.0133(18)
S2B 0.067(3) 0.074(4) 0.0323(17) 0.0088(18) -0.0039(18) -0.013(3)
S4B 0.059(4) 0.0400(15) 0.0347(15) 0.0001(12) -0.004(2) -0.004(2)
S5B 0.062(3) 0.052(2) 0.0252(15) 0.0061(15) -0.0023(17) -0.003(2)
S6B 0.066(3) 0.040(2) 0.0246(15) 0.0035(14) 0.001(2) 0.003(2)
S3B 0.066(3) 0.0427(16) 0.028(2) -0.0040(16) 0.007(2) 0.006(2)
B2B 0.062(3) 0.080(4) 0.047(3) 0.026(3) -0.003(3) 0.005(3)
B1B 0.094(11) 0.059(9) 0.027(6) -0.007(5) 0.022(6) -0.008(8)
N1B 0.064(8) 0.050(6) 0.037(4) 0.010(4) 0.014(6) 0.011(5)
N2B 0.062(7) 0.048(7) 0.050(7) 0.012(6) 0.008(5) 0.015(5)
N3B 0.058(5) 0.052(8) 0.022(4) 0.005(4) 0.012(4) 0.004(5)
N4B 0.055(6) 0.049(8) 0.024(4) -0.011(4) 0.005(4) 0.010(6)
N5B 0.061(10) 0.040(5) 0.027(5) 0.006(4) 0.008(5) 0.014(5)
N6B 0.103(7) 0.053(6) 0.036(5) -0.009(4) 0.029(5) 0.001(5)
N7B 0.054(4) 0.078(4) 0.036(3) 0.019(3) -0.002(3) 0.013(3)
N8B 0.058(3) 0.083(4) 0.044(3) 0.021(3) 0.000(3) 0.010(3)
N9B 0.056(3) 0.066(4) 0.049(3) 0.023(3) -0.011(3) -0.003(3)
N10B 0.059(3) 0.072(3) 0.050(3) 0.029(3) -0.009(3) -0.001(3)
N11B 0.040(5) 0.087(12) 0.039(6) 0.015(7) -0.012(4) -0.006(5)
N12B 0.042(6) 0.080(13) 0.061(7) 0.026(8) -0.007(5) -0.013(5)
C1B 0.109(12) 0.098(11) 0.096(14) 0.049(9) 0.068(9) 0.019(9)
C2B 0.070(7) 0.075(6) 0.066(5) 0.013(4) 0.027(5) 0.027(5)
C3B 0.074(7) 0.078(5) 0.070(5) 0.015(4) 0.025(5) 0.028(5)
C4B 0.076(6) 0.079(6) 0.073(6) 0.022(4) 0.023(5) 0.026(5)
C5B 0.089(7) 0.088(7) 0.091(8) 0.037(6) 0.020(7) 0.031(6)
C6B 0.122(15) 0.067(9) 0.044(6) 0.016(6) 0.010(8) 0.001(11)
C7B 0.074(7) 0.064(6) 0.025(4) 0.004(4) 0.006(4) 0.010(5)
C8B 0.073(7) 0.064(7) 0.022(4) 0.004(4) 0.003(4) 0.011(5)
C9B 0.071(7) 0.046(6) 0.038(6) -0.002(5) 0.007(5) 0.020(6)
C10B 0.067(8) 0.053(10) 0.028(8) 0.004(7) -0.001(6) 0.007(7)
C11B 0.084(6) 0.062(6) 0.037(4) 0.001(4) 0.014(4) -0.007(5)
C12B 0.093(6) 0.052(4) 0.030(4) -0.003(3) 0.015(3) -0.006(4)
C13B 0.099(6) 0.055(4) 0.033(4) -0.007(3) 0.019(4) -0.010(4)
C14B 0.105(7) 0.058(4) 0.037(5) -0.011(4) 0.023(4) -0.015(4)
C15B 0.118(9) 0.064(6) 0.057(6) -0.023(5) 0.041(5) -0.026(7)
C16B 0.061(6) 0.075(6) 0.032(5) 0.005(5) 0.009(4) 0.017(4)
C17B 0.057(4) 0.080(4) 0.036(3) 0.017(3) 0.003(3) 0.017(3)
C18B 0.057(4) 0.086(4) 0.042(3) 0.019(3) 0.005(3) 0.019(3)
C19B 0.057(4) 0.089(4) 0.048(3) 0.022(3) 0.004(3) 0.015(3)
C20B 0.062(6) 0.106(7) 0.079(6) 0.020(6) 0.020(4) 0.013(5)
C21B 0.074(6) 0.055(6) 0.044(6) 0.014(5) -0.007(5) 0.005(5)
C22B 0.061(3) 0.064(4) 0.052(4) 0.023(3) -0.013(3) -0.002(3)
C24B 0.064(3) 0.073(4) 0.058(4) 0.032(3) -0.009(3) -0.003(3)
C23B 0.065(4) 0.069(4) 0.056(4) 0.028(3) -0.012(3) -0.002(3)
C25B 0.082(6) 0.095(7) 0.076(7) 0.042(5) 0.006(5) -0.003(6)
C26B 0.070(7) 0.100(9) 0.043(5) 0.016(5) -0.024(5) -0.002(7)
C27B 0.066(5) 0.094(6) 0.054(4) 0.021(5) -0.020(4) -0.001(5)
C28B 0.065(5) 0.095(6) 0.062(5) 0.020(5) -0.020(4) -0.002(4)
C29B 0.065(5) 0.095(7) 0.068(5) 0.023(5) -0.017(4) -0.006(5)
C30B 0.067(6) 0.100(9) 0.083(7) 0.029(7) -0.017(5) -0.013(7)

loop_
_atom_type_symbol
_atom_type_description
_atom_type_scat_dispersion_real
_atom_type_scat_dispersion_imag
_atom_type_scat_source
C C 0.0033 0.0016 'International Tables Vol C Tables 4.2.6.8 and 6.1.1.4'
H H 0.0000 0.0000 'International Tables Vol C Tables 4.2.6.8 and 6.1.1.4'
N N 0.0061 0.0033 'International Tables Vol C Tables 4.2.6.8 and 6.1.1.4'
S S 0.1246 0.1234 'International Tables Vol C Tables 4.2.6.8 and 6.1.1.4'
Fe Fe 0.3463 0.8444 'International Tables Vol C Tables 4.2.6.8 and 6.1.1.4'
Se Se -0.0929 2.2259 'International Tables Vol C Tables 4.2.6.8 and 6.1.1.4'
W W -0.8490 6.8722 'International Tables Vol C Tables 4.2.6.8 and 6.1.1.4'
B B 0.0013 0.0007 'International Tables Vol C Tables 4.2.6.8 and 6.1.1.4'

loop_
_geom_angle_atom_site_label_1
_geom_angle_atom_site_label_2
_geom_angle_atom_site_label_3
_geom_angle
N6A W1A N2A 83.6(8)
N6A W1A S1A 161.0(4)
N2A W1A S1A 84.4(6)
N6A W1A S2A 89.6(6)
N2A W1A S2A 83.8(5)
S1A W1A S2A 103.5(3)
N6A W1A N4A 75.5(6)
N2A W1A N4A 83.9(6)
S1A W1A N4A 88.7(4)
S2A W1A N4A 161.6(4)
N6A W1A S3A 88.2(6)
N2A W1A S3A 170.3(4)
S1A W1A S3A 102.2(2)
S2A W1A S3A 101.44(16)
N4A W1A S3A 89.0(4)
N6A W1A Fe1A 140.4(6)
N2A W1A Fe1A 135.7(5)
S1A W1A Fe1A 51.96(15)
S2A W1A Fe1A 98.2(2)
N4A W1A Fe1A 100.2(4)
S3A W1A Fe1A 52.20(14)
N6A W1A Fe2A 100.9(3)
N2A W1A Fe2A 134.2(5)
S1A W1A Fe2A 98.06(18)
S2A W1A Fe2A 51.04(14)
N4A W1A Fe2A 141.6(4)
S3A W1A Fe2A 52.61(11)
Fe1A W1A Fe2A 58.17(12)
N9A W2A S5A 83.7(5)
N9A W2A N11A 81.3(5)
S5A W2A N11A 158.1(3)
N9A W2A S4A 86.8(5)
S5A W2A S4A 104.5(3)
N11A W2A S4A 90.6(4)
N9A W2A N7A 81.7(5)
S5A W2A N7A 87.3(3)
N11A W2A N7A 74.8(5)
S4A W2A N7A 162.6(3)
N9A W2A S6A 168.9(4)
S5A W2A S6A 101.1(2)
N11A W2A S6A 91.2(4)
S4A W2A S6A 101.4(2)
N7A W2A S6A 88.5(3)
N9A W2A Fe3A 134.8(4)
S5A W2A Fe3A 51.37(17)
N11A W2A Fe3A 143.0(4)
S4A W2A Fe3A 98.35(12)
N7A W2A Fe3A 99.0(3)
S6A W2A Fe3A 51.85(10)
N9A W2A Fe4A 137.3(5)
S5A W2A Fe4A 98.68(17)
N11A W2A Fe4A 103.2(3)
S4A W2A Fe4A 51.06(14)
N7A W2A Fe4A 140.8(3)
S6A W2A Fe4A 52.34(18)
Fe3A W2A Fe4A 58.66(11)
Fe4A Se1A Fe1A 72.93(16)
Fe4A Se2A Fe3A 66.86(12)
Fe4A Se2A Fe2A 102.67(15)
Fe3A Se2A Fe2A 68.48(10)
Fe4A Se2A Fe1A 68.66(14)
Fe3A Se2A Fe1A 103.80(13)
Fe2A Se2A Fe1A 65.28(15)
Fe3A Se3A Fe2A 72.56(10)
S1A Fe1A S3A 107.7(3)
S1A Fe1A Se1A 117.7(3)
S3A Fe1A Se1A 114.8(2)
S1A Fe1A Se2A 104.0(3)
S3A Fe1A Se2A 108.8(2)
Se1A Fe1A Se2A 102.9(2)
S1A Fe1A Fe2A 102.0(2)
S3A Fe1A Fe2A 54.78(15)
Se1A Fe1A Fe2A 139.52(18)
Se2A Fe1A Fe2A 57.16(12)
S1A Fe1A W1A 53.89(17)
S3A Fe1A W1A 55.99(17)
Se1A Fe1A W1A 151.8(2)
Se2A Fe1A W1A 105.29(17)
Fe2A Fe1A W1A 61.22(13)
S1A Fe1A Fe4A 144.9(3)
S3A Fe1A Fe4A 106.1(2)
Se1A Fe1A Fe4A 53.29(12)
Se2A Fe1A Fe4A 55.35(13)
Fe2A Fe1A Fe4A 89.72(17)
W1A Fe1A Fe4A 150.8(2)
S2A Fe2A S3A 107.1(2)
S2A Fe2A Se3A 114.62(17)
S3A Fe2A Se3A 117.99(18)
S2A Fe2A Se2A 105.2(2)
S3A Fe2A Se2A 108.35(19)
Se3A Fe2A Se2A 102.59(12)
S2A Fe2A Fe1A 102.60(18)
S3A Fe2A Fe1A 53.90(15)
Se3A Fe2A Fe1A 141.82(14)
Se2A Fe2A Fe1A 57.55(13)
S2A Fe2A W1A 54.08(14)
S3A Fe2A W1A 55.52(15)
Se3A Fe2A W1A 152.07(14)
Se2A Fe2A W1A 105.11(12)
Fe1A Fe2A W1A 60.61(11)
S2A Fe2A Fe3A 144.62(18)
S3A Fe2A Fe3A 107.30(18)
Se3A Fe2A Fe3A 53.32(9)
Se2A Fe2A Fe3A 55.70(9)
Fe1A Fe2A Fe3A 91.20(13)
W1A Fe2A Fe3A 151.71(13)
S5A Fe3A S6A 106.6(2)
S5A Fe3A Se3A 116.9(2)
S6A Fe3A Se3A 116.14(17)
S5A Fe3A Se2A 105.3(2)
S6A Fe3A Se2A 107.53(19)
Se3A Fe3A Se2A 103.41(12)
S5A Fe3A Fe4A 102.1(2)
S6A Fe3A Fe4A 54.12(17)
Se3A Fe3A Fe4A 140.28(15)
Se2A Fe3A Fe4A 56.49(10)
S5A Fe3A W2A 53.44(16)
S6A Fe3A W2A 55.57(12)
Se3A Fe3A W2A 151.99(12)
Se2A Fe3A W2A 104.58(12)
Fe4A Fe3A W2A 60.84(9)
S5A Fe3A Fe2A 147.3(2)
S6A Fe3A Fe2A 104.81(15)
Se3A Fe3A Fe2A 54.12(9)
Se2A Fe3A Fe2A 55.82(10)
Fe4A Fe3A Fe2A 89.02(12)
W2A Fe3A Fe2A 149.60(12)
S4A Fe4A S6A 106.77(19)
S4A Fe4A Se1A 117.0(3)
S6A Fe4A Se1A 116.2(2)
S4A Fe4A Se2A 105.0(2)
S6A Fe4A Se2A 106.9(2)
Se1A Fe4A Se2A 103.95(13)
S4A Fe4A Fe3A 101.95(19)
S6A Fe4A Fe3A 53.27(13)
Se1A Fe4A Fe3A 140.5(2)
Se2A Fe4A Fe3A 56.65(10)
S4A Fe4A W2A 53.71(14)
S6A Fe4A W2A 55.23(13)
Se1A Fe4A W2A 151.61(16)
Se2A Fe4A W2A 104.43(15)
Fe3A Fe4A W2A 60.50(10)
S4A Fe4A Fe1A 146.2(2)
S6A Fe4A Fe1A 105.7(2)
Se1A Fe4A Fe1A 53.78(12)
Se2A Fe4A Fe1A 55.99(12)
Fe3A Fe4A Fe1A 90.05(17)
W2A Fe4A Fe1A 150.4(2)
Fe1A S1A W1A 74.2(2)
Fe2A S2A W1A 74.87(16)
Fe1A S3A Fe2A 71.3(2)
Fe1A S3A W1A 71.8(2)
Fe2A S3A W1A 71.87(14)
Fe4A S4A W2A 75.24(17)
Fe3A S5A W2A 75.19(17)
Fe3A S6A Fe4A 72.61(19)
Fe3A S6A W2A 72.58(14)
Fe4A S6A W2A 72.43(18)
N8A B2A N10A 111.4(11)
N8A B2A N12A 111.2(12)
N10A B2A N12A 111.3(15)
N3A B1A N5A 110.1(14)
N3A B1A N1A 108.2(15)
N5A B1A N1A 107.6(13)
C2A N1A N2A 111.8(9)
C2A N1A B1A 130.0(9)
N2A N1A B1A 118.2(8)
C4A N2A N1A 105.5(9)
C4A N2A W1A 131.6(9)
N1A N2A W1A 122.2(7)
C7A N3A N4A 108.6(8)
C7A N3A B1A 127.4(9)
N4A N3A B1A 123.6(7)
C9A N4A N3A 108.4(8)
C9A N4A W1A 132.4(9)
N3A N4A W1A 117.7(6)
C12A N5A N6A 109.3(8)
C12A N5A B1A 129.1(9)
N6A N5A B1A 119.3(9)
C14A N6A N5A 104.3(8)
C14A N6A W1A 134.5(8)
N5A N6A W1A 120.0(8)
C17A N7A N8A 108.6(11)
C17A N7A W2A 132.1(10)
N8A N7A W2A 119.2(8)
C19A N8A N7A 107.4(12)
C19A N8A B2A 132.1(13)
N7A N8A B2A 120.4(11)
N10A N9A C22A 108.1(10)
N10A N9A W2A 122.8(8)
C22A N9A W2A 128.6(9)
C24A N10A N9A 107.7(11)
C24A N10A B2A 135.3(12)
N9A N10A B2A 116.6(10)
N12A N11A C27A 106.6(9)
N12A N11A W2A 120.7(7)
C27A N11A W2A 130.3(9)
N11A N12A C29A 109.9(9)
N11A N12A B2A 117.3(9)
C29A N12A B2A 132.4(12)
N1A C2A C3A 105.6(11)
N1A C2A C1A 123.6(10)
C3A C2A C1A 130.7(12)
C2A C3A C4A 109.7(11)
N2A C4A C3A 107.3(11)
N2A C4A C5A 124.5(13)
C3A C4A C5A 128.1(12)
N3A C7A C8A 107.9(9)
N3A C7A C6A 121.7(10)
C8A C7A C6A 130.4(9)
C7A C8A C9A 107.8(9)
N4A C9A C8A 107.3(10)
N4A C9A C10A 125.3(9)
C8A C9A C10A 127.4(9)
N5A C12A C13A 110.3(10)
N5A C12A C11A 121.7(10)
C13A C12A C11A 127.9(10)
C12A C13A C14A 105.3(10)
N6A C14A C13A 110.7(10)
N6A C14A C15A 125.0(10)
C13A C14A C15A 124.4(10)
N7A C17A C16A 128.8(13)
N7A C17A C18A 109.9(14)
C16A C17A C18A 121.3(13)
C19A C18A C17A 102.2(13)
N8A C19A C18A 111.8(14)
N8A C19A C20A 121.0(14)
C18A C19A C20A 127.2(14)
N9A C22A C23A 105.9(11)
N9A C22A C21A 125.2(11)
C23A C22A C21A 128.8(11)
C24A C23A C22A 106.0(11)
C23A C24A N10A 112.1(12)
C23A C24A C25A 125.0(12)
N10A C24A C25A 122.8(13)
C28A C27A N11A 107.9(12)
C28A C27A C26A 125.7(11)
N11A C27A C26A 126.3(12)
C29A C28A C27A 108.5(11)
C28A C29A N12A 106.6(12)
C28A C29A C30A 131.4(11)
N12A C29A C30A 121.6(11)
N6B W1B S2B 83(3)
N6B W1B N2B 74(4)
S2B W1B N2B 86(3)
N6B W1B S1B 160(2)
S2B W1B S1B 103.8(19)
N2B W1B S1B 88(3)
N6B W1B N4B 84(3)
S2B W1B N4B 158(2)
N2B W1B N4B 74(4)
S1B W1B N4B 83(3)
N6B W1B S3B 98(3)
S2B W1B S3B 103.7(11)
N2B W1B S3B 167.4(19)
S1B W1B S3B 97.7(14)
N4B W1B S3B 96(2)
N6B W1B Fe2B 103.1(15)
S2B W1B Fe2B 52.3(8)
N2B W1B Fe2B 138(3)
S1B W1B Fe2B 95.7(12)
N4B W1B Fe2B 149(2)
S3B W1B Fe2B 53.4(8)
N6B W1B Fe1B 149(3)
S2B W1B Fe1B 97.6(12)
N2B W1B Fe1B 137(3)
S1B W1B Fe1B 49.3(9)
N4B W1B Fe1B 102.3(19)
S3B W1B Fe1B 51.1(8)
Fe2B W1B Fe1B 56.8(7)
N7B W2B S4B 149.1(14)
N7B W2B N11B 80(3)
S4B W2B N11B 71(3)
N7B W2B N9B 93(2)
S4B W2B N9B 75(3)
N11B W2B N9B 87(3)
N7B W2B S5B 97(2)
S4B W2B S5B 109.5(18)
N11B W2B S5B 168(2)
N9B W2B S5B 81(2)
N7B W2B S6B 92.4(14)
S4B W2B S6B 95.7(13)
N11B W2B S6B 86(2)
N9B W2B S6B 170(3)
S5B W2B S6B 105.8(13)
N7B W2B Fe3B 106.3(11)
S4B W2B Fe3B 102.3(9)
N11B W2B Fe3B 137.9(18)
N9B W2B Fe3B 132.7(16)
S5B W2B Fe3B 54.2(9)
S6B W2B Fe3B 52.6(7)
N7B W2B Fe4B 141.0(13)
S4B W2B Fe4B 52.1(8)
N11B W2B Fe4B 91.7(12)
N9B W2B Fe4B 124(2)
S5B W2B Fe4B 98.1(11)
S6B W2B Fe4B 48.9(12)
Fe3B W2B Fe4B 57.0(7)
Fe4B Se1B Fe1B 73.0(10)
Fe1B Se2B Fe3B 105.2(9)
Fe1B Se2B Fe2B 66.0(9)
Fe3B Se2B Fe2B 73.1(7)
Fe1B Se2B Fe4B 70.1(9)
Fe3B Se2B Fe4B 63.1(8)
Fe2B Se2B Fe4B 104.3(10)
Fe2B Se3B Fe3B 75.4(7)
S1B Fe1B S3B 103.3(17)
S1B Fe1B Se1B 121.4(18)
S3B Fe1B Se1B 113.1(15)
S1B Fe1B Se2B 102.8(18)
S3B Fe1B Se2B 110.7(14)
Se1B Fe1B Se2B 105.0(12)
S1B Fe1B Fe2B 100.3(15)
S3B Fe1B Fe2B 54.9(9)
Se1B Fe1B Fe2B 138.1(13)
Se2B Fe1B Fe2B 57.9(8)
S1B Fe1B Fe4B 145.0(19)
S3B Fe1B Fe4B 110.2(16)
Se1B Fe1B Fe4B 52.8(8)
Se2B Fe1B Fe4B 56.3(8)
Fe2B Fe1B Fe4B 91.2(11)
S1B Fe1B W1B 52.9(10)
S3B Fe1B W1B 53.4(9)
Se1B Fe1B W1B 152.3(13)
Se2B Fe1B W1B 102.6(10)
Fe2B Fe1B W1B 58.8(7)
Fe4B Fe1B W1B 149.9(13)
S2B Fe2B S3B 108.3(13)
S2B Fe2B Se3B 119.3(11)
S3B Fe2B Se3B 113.1(11)
S2B Fe2B Se2B 103.8(14)
S3B Fe2B Se2B 108.9(12)
Se3B Fe2B Se2B 102.5(8)
S2B Fe2B Fe1B 105.7(13)
S3B Fe2B Fe1B 54.8(9)
Se3B Fe2B Fe1B 134.2(9)
Se2B Fe2B Fe1B 56.1(8)
S2B Fe2B W1B 54.6(8)
S3B Fe2B W1B 55.7(9)
Se3B Fe2B W1B 151.8(9)
Se2B Fe2B W1B 105.7(8)
Fe1B Fe2B W1B 64.5(7)
S2B Fe2B Fe3B 140.8(12)
S3B Fe2B Fe3B 109.4(11)
Se3B Fe2B Fe3B 52.6(5)
Se2B Fe2B Fe3B 53.2(6)
Fe1B Fe2B Fe3B 87.4(8)
W1B Fe2B Fe3B 151.9(8)
S6B Fe3B S5B 111.1(13)
S6B Fe3B Se3B 110.2(10)
S5B Fe3B Se3B 120.2(14)
S6B Fe3B Se2B 108.5(12)
S5B Fe3B Se2B 103.3(17)
Se3B Fe3B Se2B 102.4(8)
S6B Fe3B Fe4B 52.4(12)
S5B Fe3B Fe4B 104.1(14)
Se3B Fe3B Fe4B 135.4(10)
Se2B Fe3B Fe4B 59.5(7)
S6B Fe3B W2B 57.0(8)
S5B Fe3B W2B 55.2(9)
Se3B Fe3B W2B 148.3(8)
Se2B Fe3B W2B 109.2(8)
Fe4B Fe3B W2B 63.6(7)
S6B Fe3B Fe2B 106.4(10)
S5B Fe3B Fe2B 141.1(13)
Se3B Fe3B Fe2B 52.0(5)
Se2B Fe3B Fe2B 53.7(6)
Fe4B Fe3B Fe2B 90.4(8)
W2B Fe3B Fe2B 154.0(8)
S6B Fe4B S4B 102.6(14)
S6B Fe4B Se1B 113.2(15)
S4B Fe4B Se1B 114.9(16)
S6B Fe4B Se2B 109.4(13)
S4B Fe4B Se2B 113.1(14)
Se1B Fe4B Se2B 103.8(10)
S6B Fe4B Fe3B 55.4(9)
S4B Fe4B Fe3B 105.1(12)
Se1B Fe4B Fe3B 140.0(15)
Se2B Fe4B Fe3B 57.4(7)
S6B Fe4B W2B 55.7(9)
S4B Fe4B W2B 53.0(8)
Se1B Fe4B W2B 152.0(11)
Se2B Fe4B W2B 104.2(9)
Fe3B Fe4B W2B 59.3(7)
S6B Fe4B Fe1B 108.9(16)
S4B Fe4B Fe1B 148.4(16)
Se1B Fe4B Fe1B 54.2(8)
Se2B Fe4B Fe1B 53.5(7)
Fe3B Fe4B Fe1B 90.9(11)
W2B Fe4B Fe1B 150.2(13)
Fe1B S1B W1B 77.7(13)
Fe2B S2B W1B 73.1(10)
Fe4B S4B W2B 74.8(11)
Fe3B S5B W2B 70.6(9)
Fe4B S6B Fe3B 72.2(12)
Fe4B S6B W2B 75.4(12)
Fe3B S6B W2B 70.4(9)
Fe1B S3B Fe2B 70.4(12)
Fe1B S3B W1B 75.5(12)
Fe2B S3B W1B 70.9(9)
N8B B2B N10B 117(3)
N8B B2B N12B 111(6)
N10B B2B N12B 115(6)
N3B B1B N5B 115(7)
N3B B1B N1B 94(8)
N5B B1B N1B 112(6)
C2B N1B N2B 111.8(9)
C2B N1B B1B 130.0(10)
N2B N1B B1B 118.2(9)
C4B N2B N1B 105.5(9)
C4B N2B W1B 128(3)
N1B N2B W1B 124(3)
C7B N3B N4B 108.6(8)
C7B N3B B1B 124(5)
N4B N3B B1B 123.6(8)
C9B N4B N3B 108.3(8)
C9B N4B W1B 123(3)
N3B N4B W1B 122(2)
C12B N5B N6B 109.2(9)
C12B N5B B1B 127(3)
N6B N5B B1B 119.3(9)
C14B N6B N5B 104.3(8)
C14B N6B W1B 130(2)
N5B N6B W1B 126(2)
C17B N7B N8B 107.2(13)
C17B N7B W2B 135(2)
N8B N7B W2B 109.0(18)
C19B N8B N7B 105.8(14)
C19B N8B B2B 131(2)
N7B N8B B2B 118.7(15)
N10B N9B C22B 107.7(13)
N10B N9B W2B 113.0(17)
C22B N9B W2B 137(2)
C24B N10B N9B 107.4(11)
C24B N10B B2B 136.0(14)
N9B N10B B2B 116.2(13)
C27B N11B N12B 104(2)
C27B N11B W2B 137(4)
N12B N11B W2B 113.7(16)
C29B N12B N11B 107(2)
C29B N12B B2B 136(3)
N11B N12B B2B 115(2)
N1B C2B C3B 105.6(11)
N1B C2B C1B 123.5(11)
C3B C2B C1B 130.7(12)
C2B C3B C4B 109.6(12)
N2B C4B C3B 107.3(11)
N2B C4B C5B 124.4(13)
C3B C4B C5B 128.1(12)
N3B C7B C8B 107.8(9)
N3B C7B C6B 121.7(11)
C8B C7B C6B 130.4(9)
C7B C8B C9B 107.8(9)
N4B C9B C8B 107.2(10)
N4B C9B C10B 125.2(9)
C8B C9B C10B 127.4(10)
N5B C12B C13B 110.2(10)
N5B C12B C11B 121.7(10)
C13B C12B C11B 127.8(11)
C12B C13B C14B 105.3(10)
N6B C14B C13B 110.6(10)
N6B C14B C15B 124.9(11)
C13B C14B C15B 124.3(10)
N7B C17B C16B 128.7(13)
N7B C17B C18B 109.9(14)
C16B C17B C18B 121.4(13)
C19B C18B C17B 102.1(13)
N8B C19B C18B 111.6(14)
N8B C19B C20B 120.8(15)
C18B C19B C20B 127.0(14)
N9B C22B C23B 105.9(11)
N9B C22B C21B 125.2(11)
C23B C22B C21B 127(2)
C23B C24B N10B 112.2(12)
C23B C24B C25B 124.9(13)
N10B C24B C25B 122.8(13)
C24B C23B C22B 106.0(11)
C28B C27B N11B 107.9(12)
C28B C27B C26B 123(4)
N11B C27B C26B 126.3(12)
C29B C28B C27B 108.4(11)
C28B C29B N12B 106.6(12)
C28B C29B C30B 131.4(12)
N12B C29B C30B 121.6(12)

loop_
_geom_bond_atom_site_label_1
_geom_bond_atom_site_label_2
_geom_bond_distance
W1A N6A 2.242(11)
W1A N2A 2.248(10)
W1A S1A 2.276(6)
W1A S2A 2.287(5)
W1A N4A 2.328(9)
W1A S3A 2.364(5)
W1A Fe1A 2.710(5)
W1A Fe2A 2.726(4)
W2A N9A 2.253(10)
W2A S5A 2.275(5)
W2A N11A 2.285(10)
W2A S4A 2.290(5)
W2A N7A 2.324(10)
W2A S6A 2.367(4)
W2A Fe3A 2.738(3)
W2A Fe4A 2.747(3)
Se1A Fe4A 2.313(4)
Se1A Fe1A 2.328(4)
Se2A Fe4A 2.436(4)
Se2A Fe3A 2.441(3)
Se2A Fe2A 2.444(4)
Se2A Fe1A 2.455(5)
Se3A Fe3A 2.310(3)
Se3A Fe2A 2.334(3)
Fe1A S1A 2.218(5)
Fe1A S3A 2.254(6)
Fe1A Fe2A 2.642(6)
Fe1A Fe4A 2.758(5)
Fe2A S2A 2.196(5)
Fe2A S3A 2.279(4)
Fe2A Fe3A 2.749(4)
Fe3A S5A 2.212(6)
Fe3A S6A 2.256(4)
Fe3A Fe4A 2.687(5)
Fe4A S4A 2.209(5)
Fe4A S6A 2.281(7)
B2A N8A 1.471(18)
B2A N10A 1.499(17)
B2A N12A 1.523(15)
B1A N3A 1.515(15)
B1A N5A 1.517(13)
B1A N1A 1.594(15)
N1A C2A 1.336(13)
N1A N2A 1.403(11)
N2A C4A 1.347(14)
N3A C7A 1.357(12)
N3A N4A 1.381(11)
N4A C9A 1.352(12)
N5A C12A 1.327(13)
N5A N6A 1.419(12)
N6A C14A 1.377(14)
N7A C17A 1.322(16)
N7A N8A 1.353(14)
N8A C19A 1.350(16)
N9A N10A 1.369(13)
N9A C22A 1.377(14)
N10A C24A 1.358(15)
N11A N12A 1.353(12)
N11A C27A 1.377(14)
N12A C29A 1.377(14)
C1A C2A 1.465(15)
C2A C3A 1.354(15)
C3A C4A 1.410(17)
C4A C5A 1.521(17)
C6A C7A 1.485(15)
C7A C8A 1.373(15)
C8A C9A 1.403(14)
C9A C10A 1.484(15)
C11A C12A 1.486(14)
C12A C13A 1.376(14)
C13A C14A 1.390(15)
C14A C15A 1.513(15)
C16A C17A 1.403(18)
C17A C18A 1.437(18)
C18A C19A 1.363(19)
C19A C20A 1.563(19)
C21A C22A 1.483(17)
C22A C23A 1.463(16)
C23A C24A 1.302(18)
C24A C25A 1.491(18)
C26A C27A 1.449(17)
C27A C28A 1.376(17)
C28A C29A 1.354(17)
C29A C30A 1.514(18)
W1B N6B 2.24(3)
W1B S2B 2.29(3)
W1B N2B 2.30(3)
W1B S1B 2.31(3)
W1B N4B 2.33(3)
W1B S3B 2.35(3)
W1B Fe2B 2.68(2)
W1B Fe1B 2.83(3)
W2B N7B 2.223(19)
W2B S4B 2.26(3)
W2B N11B 2.27(3)
W2B N9B 2.27(3)
W2B S5B 2.28(3)
W2B S6B 2.33(3)
W2B Fe3B 2.62(2)
W2B Fe4B 2.73(2)
Se1B Fe4B 2.32(2)
Se1B Fe1B 2.37(3)
Se2B Fe1B 2.39(3)
Se2B Fe3B 2.415(19)
Se2B Fe2B 2.43(2)
Se2B Fe4B 2.47(2)
Se3B Fe2B 2.348(18)
Se3B Fe3B 2.368(18)
Fe1B S1B 2.20(3)
Fe1B S3B 2.28(3)
Fe1B Fe2B 2.62(3)
Fe1B Fe4B 2.79(3)
Fe2B S2B 2.22(3)
Fe2B S3B 2.28(3)
Fe2B Fe3B 2.89(3)
Fe3B S6B 2.21(2)
Fe3B S5B 2.25(3)
Fe3B Fe4B 2.56(3)
Fe4B S6B 2.13(5)
Fe4B S4B 2.23(3)
B2B N8B 1.472(18)
B2B N10B 1.499(17)
B2B N12B 1.523(15)
B1B N3B 1.515(15)
B1B N5B 1.517(13)
B1B N1B 1.594(15)
N1B C2B 1.336(13)
N1B N2B 1.403(11)
N2B C4B 1.347(14)
N3B C7B 1.357(12)
N3B N4B 1.382(11)
N4B C9B 1.353(12)
N5B C12B 1.328(13)
N5B N6B 1.419(12)
N6B C14B 1.377(14)
N7B C17B 1.322(16)
N7B N8B 1.378(19)
N8B C19B 1.351(16)
N9B N10B 1.375(19)
N9B C22B 1.377(14)
N10B C24B 1.358(15)
N11B C27B 1.377(14)
N11B N12B 1.40(3)
N12B C29B 1.377(15)
C1B C2B 1.465(16)
C2B C3B 1.354(15)
C3B C4B 1.411(17)
C4B C5B 1.522(17)
C6B C7B 1.485(15)
C7B C8B 1.373(15)
C8B C9B 1.403(14)
C9B C10B 1.484(15)
C11B C12B 1.486(14)
C12B C13B 1.377(14)
C13B C14B 1.390(15)
C14B C15B 1.514(15)
C16B C17B 1.403(18)
C17B C18B 1.437(18)
C18B C19B 1.364(19)
C19B C20B 1.564(19)
C21B C22B 1.483(17)
C22B C23B 1.463(16)
C24B C23B 1.302(18)
C24B C25B 1.492(18)
C26B C27B 1.449(17)
C27B C28B 1.377(17)
C28B C29B 1.354(17)
C29B C30B 1.514(18)

loop_
_platon_squeeze_void_nr
_platon_squeeze_void_average_x
_platon_squeeze_void_average_y
_platon_squeeze_void_average_z
_platon_squeeze_void_volume
_platon_squeeze_void_count_electrons
_platon_squeeze_void_content
1 0.000 0.588 -0.250 1146 390 ' '
2 0.500 0.912 0.250 1146 390 ' '
3 0.500 0.088 -0.250 1146 390 ' '
4 1.000 0.412 0.250 1146 390 ' '
